data_2214233
loop_
_publ_author_name
'Qing Wei Wang'
'Wei Liang'
'Qiong Wu'

_publ_section_title
;
 Diaquabis(2,2'-biimidazole)cadmium(II) benzene-1,4-dicarboxylate
;
_journal_coeditor_code HB2453
_journal_issue 7
_journal_name_full 'Acta Crystallographica Section E'
_journal_page_first m2008
_journal_page_last m2008
_journal_paper_doi 10.1107/S160053680703067X
_journal_volume 63
_journal_year 2007
_chemical_formula_iupac '[Cd (C6 H6 N4)2 (H2 O)2] (C8 H4 O4)'
_chemical_formula_moiety 'C12 H16 Cd N8 O2, C8 H4 O4'
_chemical_formula_sum 'C20 H20 Cd N8 O6'
_chemical_formula_weight 580.84
_chemical_name_systematic
;
Diaquabis(2,2'-biimidazole)cadmium(II) benzene-1,4-dicarboxylate
;
_space_group_IT_number 14
_symmetry_cell_setting monoclinic
_symmetry_space_group_name_Hall '-P 2yn'
_symmetry_space_group_name_H-M 'P 1 21/n 1'
_atom_sites_solution_hydrogens geom
_atom_sites_solution_primary direct
_atom_sites_solution_secondary difmap
_audit_creation_method SHELXL-97
_cell_angle_alpha 90.00
_cell_angle_beta 93.674(3)
_cell_angle_gamma 90.00
_cell_formula_units_Z 2
_cell_length_a 8.336(2)
_cell_length_b 11.009(3)
_cell_length_c 12.688(4)
_cell_measurement_reflns_used 903
_cell_measurement_temperature 293(2)
_cell_measurement_theta_max 25.84
_cell_measurement_theta_min 2.61
_cell_volume 1162.0(6)
_computing_cell_refinement 'SAINT (Bruker, 1997)'
_computing_data_collection 'SMART (Bruker, 1997)'
_computing_data_reduction SAINT
_computing_molecular_graphics 'SHELXTL (Bruker, 1997)'
_computing_publication_material 'SHELXL97 and local programs'
_computing_structure_refinement 'SHELXL97 (Sheldrick, 1997)'
_computing_structure_solution 'SHELXS97 (Sheldrick, 1997)'
_diffrn_ambient_temperature 293(2)
_diffrn_measured_fraction_theta_full 1.000
_diffrn_measured_fraction_theta_max 1.000
_diffrn_measurement_device_type 'Bruker SMART CCD'
_diffrn_measurement_method \w
_diffrn_radiation_monochromator graphite
_diffrn_radiation_source 'fine-focus sealed tube'
_diffrn_radiation_type MoK\a
_diffrn_radiation_wavelength 0.71073
_diffrn_reflns_av_R_equivalents 0.0143
_diffrn_reflns_av_sigmaI/netI 0.0121
_diffrn_reflns_limit_h_max 10
_diffrn_reflns_limit_h_min -10
_diffrn_reflns_limit_k_max 13
_diffrn_reflns_limit_k_min -13
_diffrn_reflns_limit_l_max 15
_diffrn_reflns_limit_l_min -15
_diffrn_reflns_number 9682
_diffrn_reflns_theta_full 26.05
_diffrn_reflns_theta_max 26.05
_diffrn_reflns_theta_min 2.45
_diffrn_standards_decay_% 0
_exptl_absorpt_coefficient_mu 0.994
_exptl_absorpt_correction_T_max 0.786
_exptl_absorpt_correction_T_min 0.596
_exptl_absorpt_correction_type multi-scan
_exptl_absorpt_process_details '(SADABS; Sheldrick, 1996) or Bruker (1997)?'
_exptl_crystal_colour colourless
_exptl_crystal_density_diffrn 1.660
_exptl_crystal_density_method 'not measured'
_exptl_crystal_description block
_exptl_crystal_F_000 584
_exptl_crystal_size_max 0.58
_exptl_crystal_size_mid 0.53
_exptl_crystal_size_min 0.25
_refine_diff_density_max 0.297
_refine_diff_density_min -0.264
_refine_ls_extinction_method none
_refine_ls_goodness_of_fit_ref 1.037
_refine_ls_hydrogen_treatment constr
_refine_ls_matrix_type full
_refine_ls_number_parameters 162
_refine_ls_number_reflns 2294
_refine_ls_number_restraints 4
_refine_ls_restrained_S_all 1.047
_refine_ls_R_factor_all 0.0199
_refine_ls_R_factor_gt 0.0184
_refine_ls_shift/su_max 0.003
_refine_ls_shift/su_mean 0.000
_refine_ls_structure_factor_coef Fsqd
_refine_ls_weighting_details 'calc w=1/[\s^2^(Fo^2^)+(0.0258P)^2^+0.5043P] where P=(Fo^2^+2Fc^2^)/3'
_refine_ls_weighting_scheme calc
_refine_ls_wR_factor_gt 0.0479
_refine_ls_wR_factor_ref 0.0490
_reflns_number_gt 2139
_reflns_number_total 2294
_reflns_threshold_expression I>2sigma(I)
_cod_data_source_file hb2453.cif
_cod_data_source_block I
_cod_original_cell_volume 1161.9(6)
_cod_original_sg_symbol_H-M 'P 21/n'
_cod_database_code 2214233
_cod_database_fobs_code 2214233

loop_
_symmetry_equiv_pos_as_xyz
'x, y, z'
'-x+1/2, y+1/2, -z+1/2'
'-x, -y, -z'
'x-1/2, -y-1/2, z-1/2'

loop_
_atom_site_type_symbol
_atom_site_label
_atom_site_fract_x
_atom_site_fract_y
_atom_site_fract_z
_atom_site_U_iso_or_equiv
_atom_site_adp_type
_atom_site_calc_flag
_atom_site_refinement_flags
_atom_site_occupancy
Cd Cd1 1.0000 0.0000 1.0000 0.02922(7) Uani d S 1
O OW1 1.08556(16) 0.14916(12) 0.87749(10) 0.0465(3) Uani d D 1
H HW1A 1.1376 0.1233 0.8272 0.058(7) Uiso d RD 1
H HW1B 1.1015 0.2283 0.8870 0.061(7) Uiso d RD 1
O O2 0.62681(16) 0.09753(13) 1.35814(11) 0.0526(4) Uani d . 1
O O1 0.72382(15) -0.05438(15) 1.26778(11) 0.0510(4) Uani d . 1
N N1 1.25379(15) -0.08664(12) 1.01642(10) 0.0272(3) Uani d D 1
N N2 1.48489(15) -0.08867(12) 1.11125(10) 0.0289(3) Uani d . 1
H H2A 1.5591 -0.0698 1.1587 0.035 Uiso calc R 1
N N3 1.34980(16) 0.12255(13) 1.23815(11) 0.0352(3) Uani d . 1
H H3A 1.4448 0.1088 1.2661 0.042 Uiso calc R 1
N N4 1.13014(16) 0.10607(13) 1.13365(10) 0.0321(3) Uani d . 1
C C8 0.8710(2) 0.00788(13) 1.42460(14) 0.0297(4) Uani d . 1
C C7 0.7303(2) 0.01824(15) 1.34368(14) 0.0340(4) Uani d . 1
C C9 1.0192(2) -0.03370(17) 1.39653(14) 0.0342(4) Uani d . 1
H H9 1.0326 -0.0567 1.3271 0.041 Uiso calc R 1
C C3 1.33955(18) -0.03673(14) 1.09696(12) 0.0249(3) Uani d . 1
C C1 1.3500(2) -0.17504(15) 0.97813(13) 0.0322(3) Uani d . 1
H H1 1.3222 -0.2257 0.9212 0.039 Uiso calc R 1
C C10 1.1479(2) -0.04125(17) 1.47141(13) 0.0340(4) Uani d . 1
H H10 1.2471 -0.0688 1.4518 0.041 Uiso calc R 1
C C4 1.27572(18) 0.06208(14) 1.15733(12) 0.0264(3) Uani d . 1
C C2 1.4928(2) -0.17705(15) 1.03637(14) 0.0336(4) Uani d . 1
H H2 1.5791 -0.2286 1.0270 0.040 Uiso calc R 1
C C6 1.1112(2) 0.19951(17) 1.20294(15) 0.0414(4) Uani d . 1
H H6 1.0202 0.2481 1.2052 0.050 Uiso calc R 1
C C5 1.2461(2) 0.20980(19) 1.26767(15) 0.0436(4) Uani d . 1
H H5 1.2644 0.2658 1.3220 0.052 Uiso calc R 1

loop_
_atom_site_aniso_label
_atom_site_aniso_U_11
_atom_site_aniso_U_22
_atom_site_aniso_U_33
_atom_site_aniso_U_12
_atom_site_aniso_U_13
_atom_site_aniso_U_23
Cd1 0.02300(10) 0.03417(11) 0.02907(10) 0.00073(6) -0.00917(7) -0.00343(6)
OW1 0.0536(8) 0.0415(8) 0.0455(8) 0.0030(6) 0.0117(6) 0.0052(6)
O2 0.0464(8) 0.0513(8) 0.0563(8) 0.0186(7) -0.0271(7) -0.0148(7)
O1 0.0353(7) 0.0740(10) 0.0412(8) 0.0118(7) -0.0167(6) -0.0207(7)
N1 0.0257(6) 0.0282(7) 0.0270(6) -0.0006(5) -0.0036(5) -0.0018(5)
N2 0.0227(6) 0.0315(7) 0.0316(7) 0.0014(5) -0.0058(5) 0.0000(5)
N3 0.0281(7) 0.0417(8) 0.0340(7) 0.0040(6) -0.0115(6) -0.0114(6)
N4 0.0261(7) 0.0364(8) 0.0326(7) 0.0045(6) -0.0061(5) -0.0080(6)
C8 0.0278(8) 0.0277(8) 0.0321(9) -0.0017(6) -0.0102(7) 0.0019(6)
C7 0.0297(9) 0.0391(9) 0.0317(9) -0.0003(7) -0.0104(7) 0.0007(7)
C9 0.0327(9) 0.0412(9) 0.0277(8) 0.0006(7) -0.0057(7) -0.0021(7)
C3 0.0231(7) 0.0254(7) 0.0258(7) -0.0006(6) -0.0023(6) 0.0019(6)
C1 0.0343(8) 0.0297(8) 0.0322(8) 0.0014(7) -0.0002(7) -0.0057(6)
C10 0.0265(8) 0.0398(9) 0.0346(9) 0.0031(7) -0.0052(7) -0.0013(7)
C4 0.0244(7) 0.0290(8) 0.0251(7) 0.0000(6) -0.0043(6) -0.0017(6)
C2 0.0315(8) 0.0297(8) 0.0397(9) 0.0055(6) 0.0023(7) -0.0025(7)
C6 0.0348(9) 0.0444(10) 0.0440(10) 0.0117(8) -0.0062(8) -0.0160(8)
C5 0.0415(10) 0.0463(10) 0.0412(10) 0.0083(8) -0.0100(8) -0.0216(8)

loop_
_atom_type_symbol
_atom_type_description
_atom_type_scat_dispersion_real
_atom_type_scat_dispersion_imag
_atom_type_scat_source
C C 0.0033 0.0016 'International Tables Vol C Tables 4.2.6.8 and 6.1.1.4'
H H 0.0000 0.0000 'International Tables Vol C Tables 4.2.6.8 and 6.1.1.4'
N N 0.0061 0.0033 'International Tables Vol C Tables 4.2.6.8 and 6.1.1.4'
O O 0.0106 0.0060 'International Tables Vol C Tables 4.2.6.8 and 6.1.1.4'
Cd Cd -0.8075 1.2024 'International Tables Vol C Tables 4.2.6.8 and 6.1.1.4'

loop_
_geom_angle_atom_site_label_1
_geom_angle_atom_site_label_2
_geom_angle_atom_site_label_3
_geom_angle_site_symmetry_1
_geom_angle_site_symmetry_3
_geom_angle
_geom_angle_publ_flag
N4 Cd1 N4 . 3_757 180.0 n
N4 Cd1 N1 . 3_757 104.16(5) n
N4 Cd1 N1 3_757 3_757 75.84(5) n
N4 Cd1 N1 . . 75.84(5) n
N4 Cd1 N1 3_757 . 104.16(5) n
N1 Cd1 N1 3_757 . 180.0 n
N4 Cd1 OW1 . . 89.10(5) n
N4 Cd1 OW1 3_757 . 90.90(5) n
N1 Cd1 OW1 3_757 . 88.15(5) n
N1 Cd1 OW1 . . 91.85(5) n
N4 Cd1 OW1 . 3_757 90.90(5) n
N4 Cd1 OW1 3_757 3_757 89.10(5) n
N1 Cd1 OW1 3_757 3_757 91.85(5) n
N1 Cd1 OW1 . 3_757 88.15(5) n
OW1 Cd1 OW1 . 3_757 180.0 n
Cd1 OW1 HW1A . . 116.5 ?
Cd1 OW1 HW1B . . 129.1 ?
HW1A OW1 HW1B . . 110.8 ?
C3 N1 C1 . . 105.55(13) ?
C3 N1 Cd1 . . 110.01(10) ?
C1 N1 Cd1 . . 144.33(11) ?
C3 N2 C2 . . 107.07(13) ?
C3 N2 H2A . . 126.5 ?
C2 N2 H2A . . 126.5 ?
C4 N3 C5 . . 106.95(14) ?
C4 N3 H3A . . 126.5 ?
C5 N3 H3A . . 126.5 ?
C4 N4 C6 . . 105.74(13) ?
C4 N4 Cd1 . . 111.59(10) ?
C6 N4 Cd1 . . 142.64(11) ?
C9 C8 C10 . 3_758 119.26(16) ?
C9 C8 C7 . . 121.05(16) ?
C10 C8 C7 3_758 . 119.68(16) ?
O2 C7 O1 . . 124.34(16) ?
O2 C7 C8 . . 117.75(16) ?
O1 C7 C8 . . 117.90(16) ?
C8 C9 C10 . . 120.43(17) ?
C8 C9 H9 . . 119.8 ?
C10 C9 H9 . . 119.8 ?
N1 C3 N2 . . 111.39(14) ?
N1 C3 C4 . . 121.26(13) ?
N2 C3 C4 . . 127.35(14) ?
C2 C1 N1 . . 109.33(14) ?
C2 C1 H1 . . 125.3 ?
N1 C1 H1 . . 125.3 ?
C8 C10 C9 3_758 . 120.31(17) ?
C8 C10 H10 3_758 . 119.8 ?
C9 C10 H10 . . 119.8 ?
N4 C4 N3 . . 111.29(14) ?
N4 C4 C3 . . 121.10(13) ?
N3 C4 C3 . . 127.58(14) ?
C1 C2 N2 . . 106.66(14) ?
C1 C2 H2 . . 126.7 ?
N2 C2 H2 . . 126.7 ?
C5 C6 N4 . . 109.06(15) ?
C5 C6 H6 . . 125.5 ?
N4 C6 H6 . . 125.5 ?
C6 C5 N3 . . 106.96(15) ?
C6 C5 H5 . . 126.5 ?
N3 C5 H5 . . 126.5 ?

loop_
_geom_bond_atom_site_label_1
_geom_bond_atom_site_label_2
_geom_bond_site_symmetry_2
_geom_bond_distance
_geom_bond_publ_flag
Cd1 N4 . 2.2759(14) y
Cd1 N4 3_757 2.2759(14) n
Cd1 N1 3_757 2.3178(14) n
Cd1 N1 . 2.3178(14) y
Cd1 OW1 . 2.4007(14) y
Cd1 OW1 3_757 2.4007(14) n
OW1 HW1A . 0.8438 ?
OW1 HW1B . 0.8879 ?
O2 C7 . 1.249(2) ?
O1 C7 . 1.250(2) ?
N1 C3 . 1.328(2) ?
N1 C1 . 1.370(2) ?
N2 C3 . 1.341(2) ?
N2 C2 . 1.364(2) ?
N2 H2A . 0.8600 ?
N3 C4 . 1.340(2) ?
N3 C5 . 1.361(2) ?
N3 H3A . 0.8600 ?
N4 C4 . 1.323(2) ?
N4 C6 . 1.369(2) ?
C8 C9 . 1.385(3) ?
C8 C10 3_758 1.388(3) ?
C8 C7 . 1.513(2) ?
C9 C10 . 1.389(2) ?
C9 H9 . 0.9300 ?
C3 C4 . 1.451(2) ?
C1 C2 . 1.360(2) ?
C1 H1 . 0.9300 ?
C10 C8 3_758 1.388(3) ?
C10 H10 . 0.9300 ?
C2 H2 . 0.9300 ?
C6 C5 . 1.354(2) ?
C6 H6 . 0.9300 ?
C5 H5 . 0.9300 ?

loop_
_geom_hbond_atom_site_label_D
_geom_hbond_atom_site_label_H
_geom_hbond_atom_site_label_A
_geom_hbond_site_symmetry_A
_geom_hbond_distance_DH
_geom_hbond_distance_HA
_geom_hbond_distance_DA
_geom_hbond_angle_DHA
OW1 HW1A O1 3_757 0.84 1.88 2.718(2) 171
OW1 HW1B O2 4_665 0.89 1.97 2.822(2) 161
N2 H2A O1 1_655 0.86 1.89 2.7471(18) 171
N3 H3A O2 1_655 0.86 1.86 2.6972(19) 165

loop_
_geom_torsion_atom_site_label_1
_geom_torsion_atom_site_label_2
_geom_torsion_atom_site_label_3
_geom_torsion_atom_site_label_4
_geom_torsion_site_symmetry_1
_geom_torsion_site_symmetry_4
_geom_torsion
N4 Cd1 N1 C3 . . 3.63(10)
N4 Cd1 N1 C3 3_757 . -176.37(10)
OW1 Cd1 N1 C3 . . 92.23(11)
OW1 Cd1 N1 C3 3_757 . -87.77(11)
N4 Cd1 N1 C1 . . 178.95(19)
N4 Cd1 N1 C1 3_757 . -1.05(19)
OW1 Cd1 N1 C1 . . -92.45(19)
OW1 Cd1 N1 C1 3_757 . 87.55(19)
N1 Cd1 N4 C4 3_757 . 176.15(11)
N1 Cd1 N4 C4 . . -3.85(11)
OW1 Cd1 N4 C4 . . -95.99(11)
OW1 Cd1 N4 C4 3_757 . 84.01(11)
N1 Cd1 N4 C6 3_757 . -1.1(2)
N1 Cd1 N4 C6 . . 178.9(2)
OW1 Cd1 N4 C6 . . 86.8(2)
OW1 Cd1 N4 C6 3_757 . -93.2(2)
C9 C8 C7 O2 . . -151.17(18)
C10 C8 C7 O2 3_758 . 28.4(2)
C9 C8 C7 O1 . . 30.0(3)
C10 C8 C7 O1 3_758 . -150.43(18)
C10 C8 C9 C10 3_758 . -0.4(3)
C7 C8 C9 C10 . . 179.16(16)
C1 N1 C3 N2 . . 0.21(18)
Cd1 N1 C3 N2 . . 177.38(10)
C1 N1 C3 C4 . . 179.68(14)
Cd1 N1 C3 C4 . . -3.15(18)
C2 N2 C3 N1 . . -0.33(18)
C2 N2 C3 C4 . . -179.77(16)
C3 N1 C1 C2 . . 0.00(19)
Cd1 N1 C1 C2 . . -175.44(13)
C8 C9 C10 C8 . 3_758 0.4(3)
C6 N4 C4 N3 . . 0.15(19)
Cd1 N4 C4 N3 . . -178.11(11)
C6 N4 C4 C3 . . -177.99(15)
Cd1 N4 C4 C3 . . 3.75(19)
C5 N3 C4 N4 . . 0.0(2)
C5 N3 C4 C3 . . 177.98(17)
N1 C3 C4 N4 . . -0.4(2)
N2 C3 C4 N4 . . 179.02(15)
N1 C3 C4 N3 . . -178.18(15)
N2 C3 C4 N3 . . 1.2(3)
N1 C1 C2 N2 . . -0.2(2)
C3 N2 C2 C1 . . 0.31(18)
C4 N4 C6 C5 . . -0.2(2)
Cd1 N4 C6 C5 . . 177.10(16)
N4 C6 C5 N3 . . 0.2(2)
C4 N3 C5 C6 . . -0.1(2)
